data_4347180
loop_
_publ_author_name
'Hogue, Ross W.'
'Feltham, Humphrey L. C.'
'Miller, Reece G.'
'Brooker, Sally'

_publ_section_title
;
 Spin Crossover in Dinuclear N4S2 Iron(II) Thioether-Triazole Complexes:
 Access to [HS-HS], [HS-LS], and [LS-LS] States.
;
_journal_issue 9
_journal_name_full 'Inorganic chemistry'
_journal_page_first 4152
_journal_page_last 4165
_journal_paper_doi 10.1021/acs.inorgchem.5b02851
_journal_volume 55
_journal_year 2016
_chemical_formula_sum 'C53 H58.5 B4 F16 Fe2 N12.5 O1.5 S4'
_chemical_formula_weight 1481.80
_space_group_crystal_system triclinic
_space_group_IT_number 2
_space_group_name_Hall '-P 1'
_space_group_name_H-M_alt 'P -1'
_atom_sites_solution_hydrogens mixed
_audit_creation_method SHELXL-2014/7
_cell_angle_alpha 104.568(2)
_cell_angle_beta 97.7804(19)
_cell_angle_gamma 108.767(2)
_cell_formula_units_Z 1
_cell_length_a 9.9850(2)
_cell_length_b 11.9087(3)
_cell_length_c 15.1801(4)
_cell_measurement_reflns_used 14008
_cell_measurement_temperature 100(2)
_cell_measurement_theta_max 75.8790
_cell_measurement_theta_min 4.1200
_cell_volume 1607.39(8)
_computing_structure_refinement 'SHELXL-2014/7 (Sheldrick, 2014)'
_diffrn_ambient_temperature 100(2)
_diffrn_measured_fraction_theta_full 1.000
_diffrn_measured_fraction_theta_max 0.987
_diffrn_measurement_device_type 'Oxford Diffraction SuperNova'
_diffrn_radiation_type CuK\a
_diffrn_radiation_wavelength 1.54184
_diffrn_reflns_av_R_equivalents 0.1213
_diffrn_reflns_av_unetI/netI 0.0703
_diffrn_reflns_Laue_measured_fraction_full 1.000
_diffrn_reflns_Laue_measured_fraction_max 0.987
_diffrn_reflns_limit_h_max 12
_diffrn_reflns_limit_h_min -9
_diffrn_reflns_limit_k_max 14
_diffrn_reflns_limit_k_min -15
_diffrn_reflns_limit_l_max 18
_diffrn_reflns_limit_l_min -18
_diffrn_reflns_number 23901
_diffrn_reflns_point_group_measured_fraction_full 1.000
_diffrn_reflns_point_group_measured_fraction_max 0.987
_diffrn_reflns_theta_full 67.684
_diffrn_reflns_theta_max 76.311
_diffrn_reflns_theta_min 3.095
_exptl_absorpt_coefficient_mu 5.688
_exptl_absorpt_correction_T_max 1.00000
_exptl_absorpt_correction_T_min 0.57712
_exptl_absorpt_correction_type multi-scan
_exptl_absorpt_process_details 'SCALE3 ABSPACK'
_exptl_crystal_colour colorless
_exptl_crystal_density_diffrn 1.531
_exptl_crystal_description rod
_exptl_crystal_F_000 756
_exptl_crystal_size_max 0.270
_exptl_crystal_size_mid 0.076
_exptl_crystal_size_min 0.070
_refine_diff_density_max 2.365
_refine_diff_density_min -1.923
_refine_diff_density_rms 0.173
_refine_ls_extinction_method none
_refine_ls_goodness_of_fit_ref 1.058
_refine_ls_hydrogen_treatment constr
_refine_ls_matrix_type full
_refine_ls_number_parameters 449
_refine_ls_number_reflns 6655
_refine_ls_number_restraints 55
_refine_ls_restrained_S_all 1.094
_refine_ls_R_factor_all 0.1219
_refine_ls_R_factor_gt 0.1068
_refine_ls_shift/su_max 0.000
_refine_ls_shift/su_mean 0.000
_refine_ls_structure_factor_coef Fsqd
_refine_ls_weighting_details 'w=1/[\s^2^(Fo^2^)+(0.1312P)^2^+17.5783P] where P=(Fo^2^+2Fc^2^)/3'
_refine_ls_weighting_scheme calc
_refine_ls_wR_factor_gt 0.2665
_refine_ls_wR_factor_ref 0.2750
_reflns_Friedel_coverage 0.000
_reflns_number_gt 5809
_reflns_number_total 6655
_reflns_threshold_expression 'I > 2\s(I)'
_cod_data_source_file ic5b02851_si_001.cif
_cod_data_source_block RWH567
_cod_depositor_comments
;
The following automatic conversions were performed:

data item '_exptl_absorpt_correction_type' value 'Multi-scan' was
changed to 'multi-scan' in accordance with the
/home/saulius/struct/COD-crude-data/automatic-downloads/DataCite-retrospective/ACS/depositions/lib/dictionaries/cif_core.dic
dictionary named 'cif_core.dic' version 2.4.2 last updated on
2011-04-26.

Automatic conversion script
Id: cif_fix_values 6909 2019-04-08 15:41:33Z antanas 
;
_cod_original_cell_volume 1607.40(7)
_cod_original_formula_sum 'C53 H58.50 B4 F16 Fe2 N12.50 O1.50 S4'
_cod_database_code 4347180
_shelx_shelxl_version_number 2014/7
_shelx_space_group_comment
;
The symmetry employed for this shelxl refinement is uniquely defined
by the following loop, which should always be used as a source of
symmetry information in preference to the above space-group names.
They are only intended as comments.
;
_shelx_estimated_absorpt_t_min 0.309
_shelx_estimated_absorpt_t_max 0.692

loop_
_space_group_symop_operation_xyz
'x, y, z'
'-x, -y, -z'

loop_
_atom_site_label
_atom_site_type_symbol
_atom_site_fract_x
_atom_site_fract_y
_atom_site_fract_z
_atom_site_U_iso_or_equiv
_atom_site_adp_type
_atom_site_occupancy
_atom_site_site_symmetry_order
_atom_site_calc_flag
_atom_site_refinement_flags_posn
_atom_site_refinement_flags_adp
_atom_site_refinement_flags_occupancy
_atom_site_disorder_assembly
_atom_site_disorder_group
Fe1 Fe 0.80988(9) 0.38444(8) 0.02691(6) 0.0119(3) Uani 1 1 d . . . . .
S1 S 0.71564(15) 0.14565(13) -0.00722(10) 0.0161(3) Uani 1 1 d . . . . .
S2 S 0.62496(15) 0.45148(13) 0.10318(10) 0.0159(3) Uani 1 1 d . . . . .
N1 N 0.6490(5) 0.3215(5) -0.1043(3) 0.0155(10) Uani 1 1 d . . . . .
N2 N 0.9672(5) 0.3386(4) -0.0413(4) 0.0152(10) Uani 1 1 d . . . . .
N4 N 1.0493(6) 0.2209(5) -0.1366(4) 0.0159(10) Uani 1 1 d . . . . .
N3 N 1.0903(5) 0.4157(4) -0.0597(3) 0.0125(9) Uani 1 1 d . U . . .
N5 N 0.8893(5) 0.3944(4) 0.1698(4) 0.0166(10) Uani 1 1 d . . . . .
C22 C 1.0214(7) 0.3907(6) 0.1960(5) 0.0204(13) Uani 1 1 d . . . . .
H22 H 1.0760 0.3797 0.1501 0.024 Uiso 1 1 calc R U . . .
C21 C 1.0810(7) 0.4021(7) 0.2869(5) 0.0261(14) Uani 1 1 d . . . . .
H21 H 1.1746 0.3987 0.3032 0.031 Uiso 1 1 calc R U . . .
C20 C 1.0017(8) 0.4186(7) 0.3536(5) 0.0304(16) Uani 1 1 d . . . . .
H20 H 1.0405 0.4277 0.4168 0.037 Uiso 1 1 calc R U . . .
C19 C 0.8653(7) 0.4216(6) 0.3273(5) 0.0220(13) Uani 1 1 d . . . . .
H19 H 0.8094 0.4332 0.3722 0.026 Uiso 1 1 calc R U . . .
C18 C 0.8109(6) 0.4077(5) 0.2342(4) 0.0161(11) Uani 1 1 d . . . . .
C17 C 0.6566(6) 0.3990(6) 0.2028(4) 0.0188(12) Uani 1 1 d . . . . .
H17A H 0.6312 0.4492 0.2558 0.023 Uiso 1 1 calc R U . . .
H17B H 0.5902 0.3110 0.1872 0.023 Uiso 1 1 calc R U . . .
C1 C 0.6490(7) 0.4030(6) -0.1520(4) 0.0180(12) Uani 1 1 d . . . . .
H1 H 0.7126 0.4877 -0.1238 0.022 Uiso 1 1 calc R U . . .
C2 C 0.5604(7) 0.3684(6) -0.2401(5) 0.0214(13) Uani 1 1 d . . . . .
H2 H 0.5614 0.4286 -0.2712 0.026 Uiso 1 1 calc R U . . .
C3 C 0.4707(7) 0.2449(6) -0.2819(5) 0.0223(13) Uani 1 1 d . . . . .
H3 H 0.4123 0.2176 -0.3437 0.027 Uiso 1 1 calc R U . . .
C4 C 0.4667(7) 0.1610(6) -0.2326(4) 0.0203(13) Uani 1 1 d . . . . .
H4 H 0.4029 0.0761 -0.2592 0.024 Uiso 1 1 calc R U . . .
C5 C 0.5571(6) 0.2026(5) -0.1439(4) 0.0153(11) Uani 1 1 d . . . . .
C6 C 0.5455(6) 0.1146(6) -0.0866(5) 0.0187(12) Uani 1 1 d . . . . .
H6A H 0.5103 0.0280 -0.1296 0.022 Uiso 1 1 calc R U . . .
H6B H 0.4721 0.1206 -0.0497 0.022 Uiso 1 1 calc R U . . .
C7 C 0.8244(7) 0.1089(6) -0.0892(5) 0.0220(13) Uani 1 1 d . . . . .
H7A H 0.8654 0.0492 -0.0730 0.026 Uiso 1 1 calc R U . . .
H7B H 0.7610 0.0680 -0.1533 0.026 Uiso 1 1 calc R U . . .
C8 C 0.9458(6) 0.2227(5) -0.0879(4) 0.0158(11) Uani 1 1 d . . . . .
C9 C 1.1371(6) 0.3421(5) -0.1169(4) 0.0135(11) Uani 1 1 d . U . . .
C10 C 1.0679(6) 0.1142(5) -0.1975(4) 0.0168(12) Uani 1 1 d . . . . .
C11 C 1.0551(7) 0.1023(6) -0.2910(4) 0.0211(13) Uani 1 1 d . . . . .
H11 H 1.0340 0.1625 -0.3153 0.025 Uiso 1 1 calc R U . . .
C12 C 1.0735(7) 0.0006(6) -0.3496(5) 0.0236(13) Uani 1 1 d . . . . .
H12 H 1.0642 -0.0098 -0.4146 0.028 Uiso 1 1 calc R U . . .
C13 C 1.1054(7) -0.0857(6) -0.3124(5) 0.0236(14) Uani 1 1 d . . . . .
H13 H 1.1184 -0.1550 -0.3523 0.028 Uiso 1 1 calc R U . . .
C14 C 1.1185(7) -0.0718(6) -0.2180(5) 0.0225(13) Uani 1 1 d . . . . .
H14 H 1.1406 -0.1313 -0.1933 0.027 Uiso 1 1 calc R U . . .
C15 C 1.0992(7) 0.0295(6) -0.1591(5) 0.0198(12) Uani 1 1 d . . . . .
H15 H 1.1073 0.0399 -0.0942 0.024 Uiso 1 1 calc R U . . .
C16 C 1.2715(7) 0.3816(6) -0.1514(5) 0.0212(13) Uani 1 1 d . . . . .
H16A H 1.2449 0.3581 -0.2205 0.025 Uiso 1 1 calc R U . . .
H16B H 1.3335 0.3363 -0.1345 0.025 Uiso 1 1 calc R U . . .
B1 B 0.2670(7) 0.2300(6) 0.0889(5) 0.0171(13) Uani 1 1 d . U . . .
F11 F 0.1207(4) 0.1528(4) 0.0697(3) 0.0286(9) Uani 1 1 d . . . . .
F12 F 0.3065(5) 0.3239(4) 0.1724(3) 0.0349(10) Uani 1 1 d . . . . .
F13 F 0.3531(5) 0.1594(4) 0.0905(4) 0.0379(11) Uani 1 1 d . . . . .
F14 F 0.2879(6) 0.2832(5) 0.0177(4) 0.0559(17) Uani 1 1 d . . . . .
B2 B 0.7985(6) 0.7004(5) 0.4546(3) 0.045(2) Uani 1 1 d D . . . .
F21 F 0.7724(5) 0.8077(4) 0.4828(3) 0.0438(12) Uani 1 1 d D . . . .
F22 F 0.7561(8) 0.6265(5) 0.5079(4) 0.057(2) Uani 0.7 1 d D . P A 1
F23 F 0.7417(8) 0.6410(5) 0.3627(3) 0.057(2) Uani 0.7 1 d D . P A 1
F24 F 0.9519(6) 0.7362(7) 0.4692(5) 0.067(2) Uani 0.7 1 d D . P A 1
F25 F 0.6606(10) 0.6036(6) 0.4198(11) 0.067(2) Uani 0.3 1 d D . P A 2
F26 F 0.8658(16) 0.6995(10) 0.3842(8) 0.057(2) Uani 0.3 1 d D . P A 2
F27 F 0.8688(16) 0.6803(10) 0.5265(5) 0.057(2) Uani 0.3 1 d D . P A 2
N40 N 0.5600(9) 0.1478(7) 0.2928(6) 0.0478(19) Uani 1 1 d . . . . .
C40 C 0.4518(19) 0.1617(15) 0.3055(10) 0.040(3) Uani 0.7 1 d . . P B 1
C41 C 0.3177(18) 0.182(2) 0.3232(11) 0.065(5) Uani 0.7 1 d . . P B 1
H41A H 0.3288 0.2681 0.3272 0.078 Uiso 0.7 1 calc R U P B 1
H41B H 0.3012 0.1675 0.3822 0.078 Uiso 0.7 1 calc R U P B 1
H41C H 0.2346 0.1239 0.2718 0.078 Uiso 0.7 1 calc R U P B 1
C42 C 0.519(4) 0.214(3) 0.333(2) 0.032(6) Uani 0.3 1 d . . P B 2
C43 C 0.453(6) 0.297(4) 0.380(3) 0.076(15) Uani 0.3 1 d . . P B 2
H43A H 0.3627 0.2474 0.3927 0.092 Uiso 0.3 1 calc R U P B 2
H43B H 0.4315 0.3446 0.3398 0.092 Uiso 0.3 1 calc R U P B 2
H43C H 0.5205 0.3546 0.4393 0.092 Uiso 0.3 1 calc R U P B 2
O50 O 1.2199(11) 0.8227(9) 0.3047(7) 0.026(2) Uiso 0.5 1 d . . P C 1
C50 C 1.1835(14) 0.7287(11) 0.3404(8) 0.042(3) Uiso 0.5 1 d . . P C 1
H50A H 1.1929 0.6552 0.2977 0.050 Uiso 0.5 1 calc R U P C 1
H50B H 1.0800 0.7060 0.3432 0.050 Uiso 0.5 1 calc R U P C 1
C51 C 1.2756(19) 0.7575(15) 0.4385(11) 0.034(3) Uiso 0.5 1 d . . P C 1
H51A H 1.2167 0.7193 0.4783 0.041 Uiso 0.5 1 calc R U P C 1
H51B H 1.3589 0.7299 0.4360 0.041 Uiso 0.5 1 calc R U P C 1
C52 C 1.318(3) 0.878(3) 0.467(2) 0.082(8) Uiso 0.5 1 d . . P C 1
H52A H 1.4215 0.9139 0.5002 0.098 Uiso 0.5 1 calc R U P C 1
H52B H 1.2611 0.9025 0.5117 0.098 Uiso 0.5 1 calc R U P C 1
C53 C 1.299(2) 0.9294(18) 0.3885(13) 0.046(4) Uiso 0.5 1 d . . P C 1
H53A H 1.2424 0.9843 0.4011 0.055 Uiso 0.5 1 calc R U P C 1
H53B H 1.3944 0.9787 0.3806 0.055 Uiso 0.5 1 calc R U P C 1
C61 C 1.188(4) 0.764(3) 0.445(2) 0.043(8) Uiso 0.25 1 d . . P D 2
H61A H 1.2240 0.7097 0.4727 0.052 Uiso 0.25 1 calc R U P D 2
H61B H 1.2532 0.8512 0.4763 0.052 Uiso 0.25 1 calc R U P D 2
H61C H 1.0899 0.7534 0.4544 0.052 Uiso 0.25 1 calc R U P D 2
C60 C 1.1835(14) 0.7287(11) 0.3404(8) 0.042(3) Uiso 0.25 1 d . . P D 2
N60 N 1.164(3) 0.736(2) 0.2736(16) 0.026(5) Uiso 0.25 1 d . . P D 2
O1 O 0.437(3) 0.533(2) 0.4340(18) 0.046(6) Uiso 0.25 1 d . . P . .
H1X H 0.4372 0.5206 0.4875 0.055 Uiso 0.25 1 d . U P . .
H1Y H 0.3982 0.5865 0.4306 0.055 Uiso 0.25 1 d . U P . .

loop_
_atom_site_aniso_label
_atom_site_aniso_U_11
_atom_site_aniso_U_22
_atom_site_aniso_U_33
_atom_site_aniso_U_23
_atom_site_aniso_U_13
_atom_site_aniso_U_12
Fe1 0.0029(4) 0.0139(4) 0.0185(5) 0.0050(3) 0.0010(3) 0.0034(3)
S1 0.0083(7) 0.0157(6) 0.0241(7) 0.0076(5) 0.0026(5) 0.0036(5)
S2 0.0044(6) 0.0213(7) 0.0232(7) 0.0074(5) 0.0031(5) 0.0060(5)
N1 0.006(2) 0.019(2) 0.019(2) 0.0057(19) 0.0013(18) 0.0039(18)
N2 0.008(2) 0.013(2) 0.022(2) 0.0053(19) 0.0006(18) 0.0016(18)
N4 0.012(2) 0.015(2) 0.022(2) 0.0049(19) 0.0037(19) 0.0073(19)
N3 0.003(2) 0.013(2) 0.022(2) 0.0068(17) 0.0037(16) 0.0027(16)
N5 0.012(3) 0.015(2) 0.020(2) 0.0058(19) -0.0005(19) 0.0028(18)
C22 0.011(3) 0.019(3) 0.027(3) 0.005(2) 0.000(2) 0.005(2)
C21 0.013(3) 0.033(4) 0.031(4) 0.007(3) -0.004(3) 0.013(3)
C20 0.031(4) 0.034(4) 0.020(3) 0.003(3) -0.005(3) 0.013(3)
C19 0.018(3) 0.028(3) 0.022(3) 0.007(3) 0.005(2) 0.013(3)
C18 0.008(3) 0.017(3) 0.024(3) 0.007(2) 0.004(2) 0.005(2)
C17 0.007(3) 0.023(3) 0.027(3) 0.010(2) 0.005(2) 0.005(2)
C1 0.012(3) 0.021(3) 0.022(3) 0.009(2) 0.002(2) 0.007(2)
C2 0.016(3) 0.030(3) 0.026(3) 0.013(3) 0.007(2) 0.015(3)
C3 0.010(3) 0.033(3) 0.022(3) 0.004(3) -0.001(2) 0.012(3)
C4 0.009(3) 0.024(3) 0.024(3) 0.002(2) -0.001(2) 0.008(2)
C5 0.004(3) 0.019(3) 0.021(3) 0.003(2) 0.001(2) 0.004(2)
C6 0.003(3) 0.020(3) 0.030(3) 0.008(2) 0.001(2) 0.002(2)
C7 0.017(3) 0.015(3) 0.033(3) 0.006(2) 0.007(3) 0.005(2)
C8 0.011(3) 0.017(3) 0.020(3) 0.006(2) 0.002(2) 0.007(2)
C9 0.005(2) 0.015(2) 0.021(2) 0.0045(19) 0.0028(19) 0.0063(19)
C10 0.008(3) 0.017(3) 0.023(3) 0.003(2) 0.001(2) 0.006(2)
C11 0.017(3) 0.024(3) 0.021(3) 0.004(2) -0.001(2) 0.011(2)
C12 0.016(3) 0.030(3) 0.021(3) 0.002(3) 0.002(2) 0.009(3)
C13 0.016(3) 0.021(3) 0.032(3) 0.001(3) 0.005(3) 0.010(2)
C14 0.018(3) 0.018(3) 0.034(4) 0.006(3) 0.006(3) 0.011(2)
C15 0.017(3) 0.021(3) 0.022(3) 0.005(2) 0.005(2) 0.009(2)
C16 0.021(3) 0.019(3) 0.027(3) 0.007(2) 0.009(3) 0.009(2)
B1 0.008(3) 0.019(3) 0.025(3) 0.008(2) 0.001(2) 0.006(2)
F11 0.0107(19) 0.027(2) 0.040(2) 0.0061(17) 0.0035(16) 0.0020(15)
F12 0.020(2) 0.028(2) 0.044(2) -0.0049(18) 0.0064(18) 0.0049(17)
F13 0.017(2) 0.024(2) 0.066(3) 0.002(2) -0.0003(19) 0.0121(16)
F14 0.038(3) 0.054(3) 0.048(3) 0.034(3) -0.018(2) -0.021(2)
B2 0.074(8) 0.048(5) 0.025(4) 0.014(4) 0.011(4) 0.036(5)
F21 0.060(3) 0.040(3) 0.033(2) 0.003(2) 0.006(2) 0.029(2)
F22 0.095(6) 0.072(5) 0.043(4) 0.039(4) 0.029(4) 0.059(5)
F23 0.115(7) 0.054(4) 0.014(3) 0.001(3) -0.003(3) 0.061(5)
F24 0.058(5) 0.084(6) 0.055(5) 0.010(4) 0.013(4) 0.031(4)
F25 0.058(5) 0.084(6) 0.055(5) 0.010(4) 0.013(4) 0.031(4)
F26 0.095(6) 0.072(5) 0.043(4) 0.039(4) 0.029(4) 0.059(5)
F27 0.115(7) 0.054(4) 0.014(3) 0.001(3) -0.003(3) 0.061(5)
N40 0.048(5) 0.042(4) 0.063(5) 0.021(4) 0.019(4) 0.024(4)
C40 0.056(10) 0.036(8) 0.030(7) 0.014(6) 0.007(6) 0.018(7)
C41 0.049(9) 0.114(15) 0.052(8) 0.023(9) 0.029(7) 0.050(10)
C42 0.046(19) 0.031(16) 0.035(16) 0.018(13) 0.034(15) 0.022(14)
C43 0.13(4) 0.10(3) 0.09(3) 0.07(3) 0.08(3) 0.09(3)

loop_
_atom_type_symbol
_atom_type_description
_atom_type_scat_dispersion_real
_atom_type_scat_dispersion_imag
_atom_type_scat_source
C C 0.0181 0.0091 'International Tables Vol C Tables 4.2.6.8 and 6.1.1.4'
H H 0.0000 0.0000 'International Tables Vol C Tables 4.2.6.8 and 6.1.1.4'
N N 0.0311 0.0180 'International Tables Vol C Tables 4.2.6.8 and 6.1.1.4'
S S 0.3331 0.5567 'International Tables Vol C Tables 4.2.6.8 and 6.1.1.4'
Fe Fe -1.1336 3.1974 'International Tables Vol C Tables 4.2.6.8 and 6.1.1.4'
B B 0.0090 0.0039 'International Tables Vol C Tables 4.2.6.8 and 6.1.1.4'
F F 0.0727 0.0534 'International Tables Vol C Tables 4.2.6.8 and 6.1.1.4'
O O 0.0492 0.0322 'International Tables Vol C Tables 4.2.6.8 and 6.1.1.4'

loop_
_geom_angle_atom_site_label_1
_geom_angle_atom_site_label_2
_geom_angle_atom_site_label_3
_geom_angle
_geom_angle_site_symmetry_1
_geom_angle_site_symmetry_3
N2 Fe1 N3 96.95(18) . 2_765
N2 Fe1 N5 102.6(2) . .
N3 Fe1 N5 91.87(18) 2_765 .
N2 Fe1 N1 92.79(19) . .
N3 Fe1 N1 105.37(19) 2_765 .
N5 Fe1 N1 155.37(19) . .
N2 Fe1 S2 175.97(14) . .
N3 Fe1 S2 79.79(13) 2_765 .
N5 Fe1 S2 79.98(15) . .
N1 Fe1 S2 85.83(14) . .
N2 Fe1 S1 78.99(13) . .
N3 Fe1 S1 174.43(13) 2_765 .
N5 Fe1 S1 85.35(13) . .
N1 Fe1 S1 78.79(14) . .
S2 Fe1 S1 104.41(5) . .
C6 S1 C7 101.4(3) . .
C6 S1 Fe1 95.2(2) . .
C7 S1 Fe1 98.6(2) . .
C17 S2 C16 102.1(3) . 2_765
C17 S2 Fe1 95.3(2) . .
C16 S2 Fe1 99.2(2) 2_765 .
C5 N1 C1 118.2(5) . .
C5 N1 Fe1 122.8(4) . .
C1 N1 Fe1 118.7(4) . .
C8 N2 N3 107.5(5) . .
C8 N2 Fe1 121.7(4) . .
N3 N2 Fe1 130.0(4) . .
C8 N4 C9 105.7(5) . .
C8 N4 C10 128.9(5) . .
C9 N4 C10 125.4(5) . .
C9 N3 N2 106.6(5) . .
C9 N3 Fe1 119.9(4) . 2_765
N2 N3 Fe1 133.0(4) . 2_765
C18 N5 C22 118.7(5) . .
C18 N5 Fe1 121.4(4) . .
C22 N5 Fe1 119.8(4) . .
N5 C22 C21 122.7(6) . .
N5 C22 H22 118.7 . .
C21 C22 H22 118.7 . .
C20 C21 C22 118.6(6) . .
C20 C21 H21 120.7 . .
C22 C21 H21 120.7 . .
C21 C20 C19 119.2(6) . .
C21 C20 H20 120.4 . .
C19 C20 H20 120.4 . .
C20 C19 C18 119.3(6) . .
C20 C19 H19 120.4 . .
C18 C19 H19 120.4 . .
N5 C18 C19 121.5(6) . .
N5 C18 C17 118.7(5) . .
C19 C18 C17 119.7(6) . .
C18 C17 S2 114.8(4) . .
C18 C17 H17A 108.6 . .
S2 C17 H17A 108.6 . .
C18 C17 H17B 108.6 . .
S2 C17 H17B 108.6 . .
H17A C17 H17B 107.5 . .
N1 C1 C2 122.8(6) . .
N1 C1 H1 118.6 . .
C2 C1 H1 118.6 . .
C3 C2 C1 118.5(6) . .
C3 C2 H2 120.7 . .
C1 C2 H2 120.7 . .
C2 C3 C4 119.1(6) . .
C2 C3 H3 120.4 . .
C4 C3 H3 120.4 . .
C3 C4 C5 119.1(6) . .
C3 C4 H4 120.4 . .
C5 C4 H4 120.4 . .
N1 C5 C4 122.0(6) . .
N1 C5 C6 118.2(5) . .
C4 C5 C6 119.6(5) . .
C5 C6 S1 113.8(4) . .
C5 C6 H6A 108.8 . .
S1 C6 H6A 108.8 . .
C5 C6 H6B 108.8 . .
S1 C6 H6B 108.8 . .
H6A C6 H6B 107.7 . .
C8 C7 S1 112.1(4) . .
C8 C7 H7A 109.2 . .
S1 C7 H7A 109.2 . .
C8 C7 H7B 109.2 . .
S1 C7 H7B 109.2 . .
H7A C7 H7B 107.9 . .
N2 C8 N4 109.9(5) . .
N2 C8 C7 125.8(6) . .
N4 C8 C7 124.3(5) . .
N3 C9 N4 110.3(5) . .
N3 C9 C16 126.3(5) . .
N4 C9 C16 123.3(5) . .
C11 C10 C15 122.6(6) . .
C11 C10 N4 118.7(5) . .
C15 C10 N4 118.8(6) . .
C10 C11 C12 118.9(6) . .
C10 C11 H11 120.6 . .
C12 C11 H11 120.6 . .
C13 C12 C11 119.5(6) . .
C13 C12 H12 120.2 . .
C11 C12 H12 120.2 . .
C14 C13 C12 120.7(6) . .
C14 C13 H13 119.6 . .
C12 C13 H13 119.6 . .
C13 C14 C15 120.0(6) . .
C13 C14 H14 120.0 . .
C15 C14 H14 120.0 . .
C10 C15 C14 118.3(6) . .
C10 C15 H15 120.8 . .
C14 C15 H15 120.8 . .
C9 C16 S2 112.7(4) . 2_765
C9 C16 H16A 109.1 . .
S2 C16 H16A 109.1 2_765 .
C9 C16 H16B 109.1 . .
S2 C16 H16B 109.1 2_765 .
H16A C16 H16B 107.8 . .
F12 B1 F13 110.4(5) . .
F12 B1 F14 108.6(6) . .
F13 B1 F14 108.3(6) . .
F12 B1 F11 111.2(6) . .
F13 B1 F11 109.6(5) . .
F14 B1 F11 108.7(5) . .
F27 B2 F26 113.0(4) . .
F23 B2 F22 112.9(4) . .
F27 B2 F21 111.3(3) . .
F26 B2 F21 111.2(4) . .
F23 B2 F21 111.6(3) . .
F22 B2 F21 111.7(3) . .
F27 B2 F25 107.8(4) . .
F26 B2 F25 107.5(4) . .
F21 B2 F25 105.7(3) . .
F23 B2 F24 107.0(3) . .
F22 B2 F24 106.5(3) . .
F21 B2 F24 106.6(3) . .
N40 C40 C41 178.6(18) . .
C40 C41 H41A 109.5 . .
C40 C41 H41B 109.5 . .
H41A C41 H41B 109.5 . .
C40 C41 H41C 109.5 . .
H41A C41 H41C 109.5 . .
H41B C41 H41C 109.5 . .
N40 C42 C43 175(5) . .
C42 C43 H43A 109.5 . .
C42 C43 H43B 109.5 . .
H43A C43 H43B 109.5 . .
C42 C43 H43C 109.5 . .
H43A C43 H43C 109.5 . .
H43B C43 H43C 109.5 . .
C50 O50 C53 101.7(11) . .
O50 C50 C51 114.2(11) . .
O50 C50 H50A 108.7 . .
C51 C50 H50A 108.7 . .
O50 C50 H50B 108.7 . .
C51 C50 H50B 108.7 . .
H50A C50 H50B 107.6 . .
C52 C51 C50 99.8(17) . .
C52 C51 H51A 111.8 . .
C50 C51 H51A 111.8 . .
C52 C51 H51B 111.8 . .
C50 C51 H51B 111.8 . .
H51A C51 H51B 109.5 . .
C51 C52 C53 113(2) . .
C51 C52 H52A 109.1 . .
C53 C52 H52A 109.1 . .
C51 C52 H52B 109.1 . .
C53 C52 H52B 109.1 . .
H52A C52 H52B 107.8 . .
O50 C53 C52 106.5(17) . .
O50 C53 H53A 110.4 . .
C52 C53 H53A 110.4 . .
O50 C53 H53B 110.4 . .
C52 C53 H53B 110.4 . .
H53A C53 H53B 108.6 . .
C60 C61 H61A 109.5 . .
C60 C61 H61B 109.5 . .
H61A C61 H61B 109.5 . .
C60 C61 H61C 109.5 . .
H61A C61 H61C 109.5 . .
H61B C61 H61C 109.5 . .
N60 C60 C61 155(2) . .
H1X O1 H1Y 109.0 . .

loop_
_geom_bond_atom_site_label_1
_geom_bond_atom_site_label_2
_geom_bond_distance
_geom_bond_site_symmetry_2
Fe1 N2 2.133(5) .
Fe1 N3 2.156(5) 2_765
Fe1 N5 2.166(5) .
Fe1 N1 2.173(5) .
Fe1 S2 2.5397(16) .
Fe1 S1 2.5779(16) .
S1 C6 1.815(6) .
S1 C7 1.822(7) .
S2 C17 1.803(6) .
S2 C16 1.816(6) 2_765
N1 C5 1.340(7) .
N1 C1 1.348(8) .
N2 C8 1.315(8) .
N2 N3 1.388(7) .
N4 C8 1.352(8) .
N4 C9 1.357(7) .
N4 C10 1.452(8) .
N3 C9 1.315(7) .
N3 Fe1 2.156(5) 2_765
N5 C18 1.343(8) .
N5 C22 1.343(8) .
C22 C21 1.381(9) .
C22 H22 0.9500 .
C21 C20 1.381(11) .
C21 H21 0.9500 .
C20 C19 1.381(10) .
C20 H20 0.9500 .
C19 C18 1.391(9) .
C19 H19 0.9500 .
C18 C17 1.512(8) .
C17 H17A 0.9900 .
C17 H17B 0.9900 .
C1 C2 1.381(9) .
C1 H1 0.9500 .
C2 C3 1.378(10) .
C2 H2 0.9500 .
C3 C4 1.384(10) .
C3 H3 0.9500 .
C4 C5 1.386(8) .
C4 H4 0.9500 .
C5 C6 1.508(8) .
C6 H6A 0.9900 .
C6 H6B 0.9900 .
C7 C8 1.493(8) .
C7 H7A 0.9900 .
C7 H7B 0.9900 .
C9 C16 1.485(8) .
C10 C11 1.375(9) .
C10 C15 1.380(9) .
C11 C12 1.392(9) .
C11 H11 0.9500 .
C12 C13 1.389(10) .
C12 H12 0.9500 .
C13 C14 1.384(10) .
C13 H13 0.9500 .
C14 C15 1.396(9) .
C14 H14 0.9500 .
C15 H15 0.9500 .
C16 S2 1.816(6) 2_765
C16 H16A 0.9900 .
C16 H16B 0.9900 .
B1 F12 1.371(8) .
B1 F13 1.384(8) .
B1 F14 1.390(8) .
B1 F11 1.396(8) .
B2 F27 1.332(5) .
B2 F26 1.337(5) .
B2 F23 1.341(4) .
B2 F22 1.349(4) .
B2 F21 1.361(4) .
B2 F25 1.407(5) .
B2 F24 1.420(5) .
N40 C42 1.10(3) .
N40 C40 1.178(18) .
C40 C41 1.48(2) .
C41 H41A 0.9800 .
C41 H41B 0.9800 .
C41 H41C 0.9800 .
C42 C43 1.45(4) .
C43 H43A 0.9800 .
C43 H43B 0.9800 .
C43 H43C 0.9800 .
O50 C50 1.333(15) .
O50 C53 1.46(2) .
C50 C51 1.533(19) .
C50 H50A 0.9900 .
C50 H50B 0.9900 .
C51 C52 1.29(3) .
C51 H51A 0.9900 .
C51 H51B 0.9900 .
C52 C53 1.49(3) .
C52 H52A 0.9900 .
C52 H52B 0.9900 .
C53 H53A 0.9900 .
C53 H53B 0.9900 .
C61 C60 1.53(4) .
C61 H61A 0.9800 .
C61 H61B 0.9800 .
C61 H61C 0.9800 .
C60 N60 1.04(3) .
O1 H1X 0.8593 .
O1 H1Y 0.8595 .

loop_
_geom_hbond_atom_site_label_D
_geom_hbond_atom_site_label_H
_geom_hbond_atom_site_label_A
_geom_hbond_distance_DH
_geom_hbond_distance_HA
_geom_hbond_distance_DA
_geom_hbond_angle_DHA
_geom_hbond_site_symmetry_A
O1 H1X F25 0.86 2.37 3.14(3) 150.4 2_666

loop_
_geom_torsion_atom_site_label_1
_geom_torsion_atom_site_label_2
_geom_torsion_atom_site_label_3
_geom_torsion_atom_site_label_4
_geom_torsion
_geom_torsion_site_symmetry_1
_geom_torsion_site_symmetry_4
C8 N2 N3 C9 0.1(6) . .
Fe1 N2 N3 C9 -169.4(4) . .
C8 N2 N3 Fe1 171.9(4) . 2_765
Fe1 N2 N3 Fe1 2.4(8) . 2_765
C18 N5 C22 C21 -1.1(9) . .
Fe1 N5 C22 C21 177.1(5) . .
N5 C22 C21 C20 -0.3(10) . .
C22 C21 C20 C19 0.7(11) . .
C21 C20 C19 C18 0.2(10) . .
C22 N5 C18 C19 2.1(9) . .
Fe1 N5 C18 C19 -176.1(5) . .
C22 N5 C18 C17 -174.0(5) . .
Fe1 N5 C18 C17 7.8(7) . .
C20 C19 C18 N5 -1.7(10) . .
C20 C19 C18 C17 174.4(6) . .
N5 C18 C17 S2 -30.8(7) . .
C19 C18 C17 S2 153.1(5) . .
C16 S2 C17 C18 -68.5(5) 2_765 .
Fe1 S2 C17 C18 32.1(5) . .
C5 N1 C1 C2 -1.2(9) . .
Fe1 N1 C1 C2 173.6(5) . .
N1 C1 C2 C3 -1.5(10) . .
C1 C2 C3 C4 3.2(9) . .
C2 C3 C4 C5 -2.4(9) . .
C1 N1 C5 C4 2.1(9) . .
Fe1 N1 C5 C4 -172.4(4) . .
C1 N1 C5 C6 -173.6(5) . .
Fe1 N1 C5 C6 11.9(7) . .
C3 C4 C5 N1 -0.3(9) . .
C3 C4 C5 C6 175.3(6) . .
N1 C5 C6 S1 -34.5(7) . .
C4 C5 C6 S1 149.7(5) . .
C7 S1 C6 C5 -66.1(5) . .
Fe1 S1 C6 C5 33.8(5) . .
C6 S1 C7 C8 111.0(5) . .
Fe1 S1 C7 C8 13.9(5) . .
N3 N2 C8 N4 -0.4(6) . .
Fe1 N2 C8 N4 170.2(4) . .
N3 N2 C8 C7 -179.4(6) . .
Fe1 N2 C8 C7 -8.9(8) . .
C9 N4 C8 N2 0.5(7) . .
C10 N4 C8 N2 -179.8(5) . .
C9 N4 C8 C7 179.6(6) . .
C10 N4 C8 C7 -0.8(10) . .
S1 C7 C8 N2 -6.3(8) . .
S1 C7 C8 N4 174.8(5) . .
N2 N3 C9 N4 0.2(6) . .
Fe1 N3 C9 N4 -172.9(4) 2_765 .
N2 N3 C9 C16 -175.8(6) . .
Fe1 N3 C9 C16 11.2(8) 2_765 .
C8 N4 C9 N3 -0.4(6) . .
C10 N4 C9 N3 179.9(5) . .
C8 N4 C9 C16 175.7(6) . .
C10 N4 C9 C16 -4.0(9) . .
C8 N4 C10 C11 116.1(7) . .
C9 N4 C10 C11 -64.3(8) . .
C8 N4 C10 C15 -64.6(8) . .
C9 N4 C10 C15 115.0(7) . .
C15 C10 C11 C12 0.4(10) . .
N4 C10 C11 C12 179.7(6) . .
C10 C11 C12 C13 -0.5(10) . .
C11 C12 C13 C14 0.3(10) . .
C12 C13 C14 C15 0.2(10) . .
C11 C10 C15 C14 0.1(10) . .
N4 C10 C15 C14 -179.3(6) . .
C13 C14 C15 C10 -0.3(10) . .
N3 C9 C16 S2 1.6(8) . 2_765
N4 C9 C16 S2 -173.9(5) . 2_765
C53 O50 C50 C51 -19.9(16) . .
O50 C50 C51 C52 24(2) . .
C50 C51 C52 C53 -17(3) . .
C50 O50 C53 C52 9(2) . .
C51 C52 C53 O50 7(3) . .
